data_4118228
loop_
_publ_author_name
'Chu-Ting Yang'
'Zhen-Qi Zhang'
'Jun Liang'
'Jing-Hui Liu'
'Xiao-Yu Lu'
'Huan-Huan Chen'
'Lei Liu'

_publ_section_title
;
 Copper-Catalyzed Cross-Coupling of Nonactivated Secondary Alkyl Halides
 and Tosylates with Secondary Alkyl Grignard Reagents
;
_journal_name_full 'Journal of the American Chemical Society'
_journal_page_first 11124
_journal_page_last 11127
_journal_paper_doi 10.1021/ja304848n
_journal_volume 134
_journal_year 2012
_chemical_absolute_configuration ad
_chemical_formula_sum 'C28 H33 N O3 S'
_chemical_formula_weight 463.61
_chemical_name_systematic
;
 ?
;
_space_group_IT_number 4
_symmetry_cell_setting monoclinic
_symmetry_space_group_name_Hall 'P 2yb'
_symmetry_space_group_name_H-M 'P 1 21 1'
_atom_sites_solution_hydrogens geom
_atom_sites_solution_primary direct
_atom_sites_solution_secondary difmap
_audit_creation_method SHELXL-97
_cell_angle_alpha 90.00
_cell_angle_beta 96.592(4)
_cell_angle_gamma 90.00
_cell_formula_units_Z 2
_cell_length_a 5.9312(2)
_cell_length_b 8.3499(5)
_cell_length_c 25.2556(13)
_cell_measurement_reflns_used 4581
_cell_measurement_temperature 291(2)
_cell_measurement_theta_max 67.6275
_cell_measurement_theta_min 5.2848
_cell_volume 1242.51(11)
_computing_cell_refinement 'CrysAlisPro (Oxford Diffraction Ltd.)'
_computing_data_collection 'CrysAlisPro (Oxford Diffraction Ltd.)'
_computing_data_reduction 'CrysAlisPro (Oxford Diffraction Ltd.)'
_computing_molecular_graphics 'Ortep-3 (L. J. Farrugia, 2001)'
_computing_publication_material SHELXL-97
_computing_structure_refinement 'SHELXL-97 (Sheldrick, 1997)'
_computing_structure_solution 'SHELXS-97 (Sheldrick, 1997)'
_diffrn_ambient_temperature 291(2)
_diffrn_detector_area_resol_mean 15.9149
_diffrn_measured_fraction_theta_full 0.992
_diffrn_measured_fraction_theta_max 0.992
_diffrn_measurement_device_type 'Gemini S Ultra, Oxford Diffraction'
_diffrn_measurement_method '\w scans'
_diffrn_radiation_monochromator mirror
_diffrn_radiation_source 'Enhance Ultra (Cu) X-ray Source'
_diffrn_radiation_type CuK\a
_diffrn_radiation_wavelength 1.54184
_diffrn_reflns_av_R_equivalents 0.0290
_diffrn_reflns_av_sigmaI/netI 0.0368
_diffrn_reflns_limit_h_max 7
_diffrn_reflns_limit_h_min -5
_diffrn_reflns_limit_k_max 10
_diffrn_reflns_limit_k_min -9
_diffrn_reflns_limit_l_max 29
_diffrn_reflns_limit_l_min -30
_diffrn_reflns_number 10017
_diffrn_reflns_theta_full 67.74
_diffrn_reflns_theta_max 67.74
_diffrn_reflns_theta_min 5.29
_exptl_absorpt_coefficient_mu 1.383
_exptl_absorpt_correction_T_max 0.7694
_exptl_absorpt_correction_T_min 0.6659
_exptl_absorpt_correction_type multi-scan
_exptl_absorpt_process_details
;
CrysAlisPro, Oxford Diffraction Ltd.,
Version 1.171.34.44 (release 25-10-2010 CrysAlis171 .NET)
(compiled Oct 25 2010,18:11:34)
empirical absorption correction using spherical harmonics,
 implemented in SCALE3 ABSPACK scaling algorithm.
;
_exptl_crystal_density_diffrn 1.239
_exptl_crystal_F_000 496
_exptl_crystal_size_max 0.32
_exptl_crystal_size_mid 0.20
_exptl_crystal_size_min 0.20
_refine_diff_density_max 0.196
_refine_diff_density_min -0.202
_refine_diff_density_rms 0.037
_refine_ls_abs_structure_details 'Flack H D (1983), Acta Cryst. A39, 876-881'
_refine_ls_abs_structure_Flack 0.02(2)
_refine_ls_extinction_coef 0.0020(6)
_refine_ls_extinction_expression Fc^*^=kFc[1+0.001xFc^2^\l^3^/sin(2\q)]^-1/4^
_refine_ls_extinction_method SHELXL
_refine_ls_goodness_of_fit_ref 1.018
_refine_ls_hydrogen_treatment constr
_refine_ls_matrix_type full
_refine_ls_number_parameters 300
_refine_ls_number_reflns 4411
_refine_ls_number_restraints 1
_refine_ls_restrained_S_all 1.018
_refine_ls_R_factor_all 0.0599
_refine_ls_R_factor_gt 0.0496
_refine_ls_shift/su_max 0.000
_refine_ls_shift/su_mean 0.000
_refine_ls_structure_factor_coef Fsqd
_refine_ls_weighting_details 'calc w=1/[\s^2^(Fo^2^)+(0.0860P)^2^+0.0536P] where P=(Fo^2^+2Fc^2^)/3'
_refine_ls_weighting_scheme calc
_refine_ls_wR_factor_gt 0.1336
_refine_ls_wR_factor_ref 0.1468
_reflns_number_gt 3660
_reflns_number_total 4411
_reflns_threshold_expression >2sigma(I)
_cod_data_source_file ja304848n_si_002.cif
_cod_data_source_block yct120411
_cod_original_sg_symbol_H-M 'P 21'
_cod_database_code 4118228

loop_
_symmetry_equiv_pos_as_xyz
'x, y, z'
'-x, y+1/2, -z'

loop_
_atom_site_label
_atom_site_type_symbol
_atom_site_fract_x
_atom_site_fract_y
_atom_site_fract_z
_atom_site_U_iso_or_equiv
_atom_site_adp_type
_atom_site_occupancy
_atom_site_symmetry_multiplicity
_atom_site_calc_flag
_atom_site_refinement_flags
S1 S 0.24959(12) 0.72719(10) 0.69451(3) 0.0720(2) Uani 1 1 d .
N1 N 0.0927(5) 0.6669(3) 0.73914(11) 0.0763(7) Uani 1 1 d .
H1 H 0.0539 0.7385 0.7608 0.092 Uiso 1 1 calc R
O3 O -0.0619(4) -0.0666(3) 0.80414(10) 0.0829(7) Uani 1 1 d .
C4 C -0.1765(4) 0.7348(4) 0.53226(11) 0.0600(6) Uani 1 1 d .
C22 C 0.1871(5) -0.2928(5) 0.88438(12) 0.0706(7) Uani 1 1 d .
H22 H 0.0718 -0.3266 0.8556 0.085 Uiso 1 1 calc R
C1 C 0.0766(4) 0.7257(4) 0.63285(11) 0.0630(6) Uani 1 1 d .
C19 C -0.2363(6) 0.0422(5) 0.78290(18) 0.0856(11) Uani 1 1 d .
H19B H -0.3455 0.0535 0.8084 0.103 Uiso 1 1 calc R
H19A H -0.3149 -0.0036 0.7506 0.103 Uiso 1 1 calc R
C13 C 0.0122(5) 0.5097(4) 0.74644(12) 0.0663(7) Uani 1 1 d .
O1 O 0.2992(4) 0.8909(3) 0.70839(11) 0.0912(8) Uani 1 1 d .
C7 C -0.3111(5) 0.7412(4) 0.47895(11) 0.0614(6) Uani 1 1 d .
C3 C 0.0221(6) 0.6456(5) 0.54176(14) 0.0825(10) Uani 1 1 d .
H3 H 0.0712 0.5870 0.5139 0.099 Uiso 1 1 calc R
C16 C -0.1509(5) 0.2054(4) 0.77025(13) 0.0703(8) Uani 1 1 d .
C12 C -0.5129(6) 0.8251(6) 0.47003(14) 0.0853(10) Uani 1 1 d .
H12 H -0.5673 0.8789 0.4982 0.102 Uiso 1 1 calc R
O2 O 0.4317(4) 0.6183(3) 0.69053(10) 0.0855(7) Uani 1 1 d .
C6 C -0.1158(6) 0.8142(6) 0.62494(13) 0.0873(11) Uani 1 1 d .
H6 H -0.1642 0.8715 0.6531 0.105 Uiso 1 1 calc R
C14 C -0.1810(5) 0.4928(4) 0.77201(14) 0.0723(8) Uani 1 1 d .
H14 H -0.2605 0.5830 0.7809 0.087 Uiso 1 1 calc R
C21 C 0.2545(6) -0.1220(5) 0.87083(15) 0.0777(9) Uani 1 1 d .
H21 H 0.3428 -0.1296 0.8404 0.093 Uiso 1 1 calc R
C15 C -0.2556(5) 0.3423(5) 0.78425(15) 0.0782(9) Uani 1 1 d .
H15 H -0.3819 0.3336 0.8027 0.094 Uiso 1 1 calc R
C20 C 0.0539(6) -0.0132(4) 0.85399(14) 0.0818(9) Uani 1 1 d .
H20B H -0.0497 -0.0142 0.8810 0.098 Uiso 1 1 calc R
H20A H 0.1067 0.0958 0.8504 0.098 Uiso 1 1 calc R
C17 C 0.0386(6) 0.2236(5) 0.74317(14) 0.0795(8) Uani 1 1 d .
H17 H 0.1125 0.1328 0.7326 0.095 Uiso 1 1 calc R
C24 C 0.3141(8) -0.5797(5) 0.8947(2) 0.1059(14) Uani 1 1 d .
H24A H 0.2094 -0.6176 0.8650 0.127 Uiso 1 1 calc R
H24B H 0.4480 -0.6472 0.8971 0.127 Uiso 1 1 calc R
C28 C 0.4061(7) -0.0400(5) 0.91601(19) 0.1003(13) Uani 1 1 d .
H28A H 0.4613 0.0594 0.9034 0.151 Uiso 1 1 calc R
H28B H 0.5321 -0.1084 0.9277 0.151 Uiso 1 1 calc R
H28C H 0.3199 -0.0195 0.9452 0.151 Uiso 1 1 calc R
C5 C -0.2401(6) 0.8201(5) 0.57558(14) 0.0858(11) Uani 1 1 d .
H5 H -0.3705 0.8827 0.5710 0.103 Uiso 1 1 calc R
C11 C -0.6358(7) 0.8306(6) 0.41996(17) 0.0986(12) Uani 1 1 d .
H11 H -0.7702 0.8888 0.4150 0.118 Uiso 1 1 calc R
C26 C 0.0105(9) -0.4801(7) 0.9452(2) 0.1252(19) Uani 1 1 d .
H26B H -0.0500 -0.4865 0.9792 0.150 Uiso 1 1 calc R
H26A H -0.1091 -0.5110 0.9177 0.150 Uiso 1 1 calc R
C9 C -0.3695(8) 0.6677(5) 0.38587(15) 0.0972(12) Uani 1 1 d .
H9 H -0.3198 0.6119 0.3575 0.117 Uiso 1 1 calc R
C8 C -0.2420(7) 0.6621(5) 0.43545(15) 0.0873(11) Uani 1 1 d .
H8 H -0.1073 0.6040 0.4395 0.105 Uiso 1 1 calc R
C2 C 0.1475(6) 0.6414(5) 0.59069(15) 0.0832(10) Uani 1 1 d .
H2 H 0.2806 0.5816 0.5956 0.100 Uiso 1 1 calc R
C27 C 0.0796(8) -0.3089(6) 0.93573(19) 0.1013(13) Uani 1 1 d .
H27B H 0.1865 -0.2735 0.9654 0.122 Uiso 1 1 calc R
H27A H -0.0531 -0.2404 0.9341 0.122 Uiso 1 1 calc R
C23 C 0.3822(7) -0.4076(6) 0.8838(2) 0.1015(13) Uani 1 1 d .
H23B H 0.5040 -0.3752 0.9106 0.122 Uiso 1 1 calc R
H23A H 0.4390 -0.4026 0.8493 0.122 Uiso 1 1 calc R
C18 C 0.1199(6) 0.3728(4) 0.73167(15) 0.0801(9) Uani 1 1 d .
H18 H 0.2481 0.3813 0.7138 0.096 Uiso 1 1 calc R
C25 C 0.2044(8) -0.5956(6) 0.94521(19) 0.1097(14) Uani 1 1 d .
H25A H 0.1491 -0.7042 0.9483 0.132 Uiso 1 1 calc R
H25B H 0.3157 -0.5745 0.9756 0.132 Uiso 1 1 calc R
C10 C -0.5626(6) 0.7519(5) 0.37796(14) 0.0887(11) Uani 1 1 d .
H10 H -0.6451 0.7565 0.3444 0.106 Uiso 1 1 calc R

loop_
_atom_site_aniso_label
_atom_site_aniso_U_11
_atom_site_aniso_U_22
_atom_site_aniso_U_33
_atom_site_aniso_U_23
_atom_site_aniso_U_13
_atom_site_aniso_U_12
S1 0.0745(4) 0.0714(5) 0.0674(4) 0.0106(4) -0.0035(3) -0.0111(4)
N1 0.0971(18) 0.0670(16) 0.0649(15) 0.0061(12) 0.0099(13) -0.0101(14)
O3 0.0954(15) 0.0703(14) 0.0798(15) 0.0073(11) -0.0033(12) -0.0095(12)
C4 0.0613(13) 0.0597(15) 0.0602(14) -0.0010(14) 0.0118(11) -0.0017(14)
C22 0.0724(15) 0.075(2) 0.0642(16) 0.0015(16) 0.0059(12) 0.0011(16)
C1 0.0624(13) 0.0651(16) 0.0616(14) 0.0124(16) 0.0079(11) -0.0045(16)
C19 0.0715(19) 0.075(2) 0.106(3) 0.018(2) -0.0047(18) -0.0132(17)
C13 0.0770(17) 0.0641(18) 0.0553(16) 0.0076(13) -0.0034(13) -0.0043(15)
O1 0.1070(17) 0.0776(17) 0.0834(16) 0.0098(12) -0.0130(13) -0.0267(14)
C7 0.0668(14) 0.0549(15) 0.0637(15) 0.0010(14) 0.0120(11) -0.0026(14)
C3 0.0849(19) 0.096(3) 0.0673(19) -0.0116(17) 0.0116(16) 0.0299(19)
C16 0.0647(14) 0.071(2) 0.0716(17) 0.0111(16) -0.0060(13) -0.0066(15)
C12 0.0770(19) 0.107(3) 0.070(2) -0.009(2) 0.0023(16) 0.018(2)
O2 0.0661(11) 0.0994(18) 0.0887(17) 0.0195(14) -0.0016(11) 0.0014(12)
C6 0.088(2) 0.114(3) 0.0585(18) -0.0156(19) 0.0039(16) 0.027(2)
C14 0.0645(16) 0.071(2) 0.080(2) 0.0039(16) 0.0029(15) 0.0037(15)
C21 0.0763(18) 0.078(2) 0.080(2) 0.0000(17) 0.0126(16) -0.0034(17)
C15 0.0594(16) 0.085(3) 0.090(2) 0.0121(19) 0.0044(15) -0.0041(16)
C20 0.099(2) 0.072(2) 0.072(2) 0.0000(16) 0.0025(17) 0.0018(18)
C17 0.0918(19) 0.0622(17) 0.086(2) 0.001(2) 0.0160(16) -0.003(2)
C24 0.112(3) 0.080(3) 0.128(4) 0.014(3) 0.021(3) 0.017(2)
C28 0.094(3) 0.089(3) 0.112(3) -0.007(2) -0.011(2) -0.001(2)
C5 0.0776(19) 0.110(3) 0.069(2) -0.0167(19) 0.0039(15) 0.033(2)
C11 0.088(2) 0.120(4) 0.084(3) -0.003(2) -0.0085(19) 0.015(2)
C26 0.141(4) 0.097(3) 0.149(5) 0.040(3) 0.066(4) 0.015(3)
C9 0.133(3) 0.098(3) 0.062(2) -0.0131(18) 0.014(2) 0.005(3)
C8 0.098(2) 0.098(3) 0.066(2) -0.0115(17) 0.0100(17) 0.020(2)
C2 0.0744(18) 0.094(3) 0.080(2) -0.0041(19) 0.0034(16) 0.0266(18)
C27 0.119(3) 0.094(3) 0.098(3) 0.016(2) 0.041(2) 0.022(2)
C23 0.093(3) 0.089(3) 0.127(4) 0.000(2) 0.034(2) 0.017(2)
C18 0.085(2) 0.073(2) 0.086(2) 0.0032(17) 0.0244(17) -0.0021(18)
C25 0.134(3) 0.096(3) 0.099(3) 0.028(2) 0.011(3) 0.017(3)
C10 0.099(2) 0.095(3) 0.068(2) -0.0011(19) -0.0094(17) -0.010(2)

loop_
_atom_type_symbol
_atom_type_description
_atom_type_scat_dispersion_real
_atom_type_scat_dispersion_imag
_atom_type_scat_source
C C 0.0181 0.0091 'International Tables Vol C Tables 4.2.6.8 and 6.1.1.4'
H H 0.0000 0.0000 'International Tables Vol C Tables 4.2.6.8 and 6.1.1.4'
N N 0.0311 0.0180 'International Tables Vol C Tables 4.2.6.8 and 6.1.1.4'
O O 0.0492 0.0322 'International Tables Vol C Tables 4.2.6.8 and 6.1.1.4'
S S 0.3331 0.5567 'International Tables Vol C Tables 4.2.6.8 and 6.1.1.4'

loop_
_geom_angle_atom_site_label_1
_geom_angle_atom_site_label_2
_geom_angle_atom_site_label_3
_geom_angle
O2 S1 O1 119.34(17)
O2 S1 N1 110.56(15)
O1 S1 N1 104.14(17)
O2 S1 C1 107.59(15)
O1 S1 C1 107.75(15)
N1 S1 C1 106.82(13)
C13 N1 S1 127.4(3)
C13 N1 H1 116.3
S1 N1 H1 116.3
C19 O3 C20 112.6(3)
C3 C4 C5 116.0(3)
C3 C4 C7 122.1(3)
C5 C4 C7 121.8(3)
C23 C22 C27 110.6(3)
C23 C22 C21 111.8(3)
C27 C22 C21 114.9(3)
C23 C22 H22 106.3
C27 C22 H22 106.3
C21 C22 H22 106.3
C6 C1 C2 119.3(3)
C6 C1 S1 121.4(3)
C2 C1 S1 119.1(2)
O3 C19 C16 114.1(3)
O3 C19 H19B 108.7
C16 C19 H19B 108.7
O3 C19 H19A 108.7
C16 C19 H19A 108.7
H19B C19 H19A 107.6
C18 C13 C14 118.3(3)
C18 C13 N1 124.0(3)
C14 C13 N1 117.6(3)
C12 C7 C8 116.3(3)
C12 C7 C4 122.1(3)
C8 C7 C4 121.7(3)
C2 C3 C4 122.1(3)
C2 C3 H3 118.9
C4 C3 H3 118.9
C15 C16 C17 117.0(3)
C15 C16 C19 122.0(3)
C17 C16 C19 121.0(4)
C7 C12 C11 121.3(3)
C7 C12 H12 119.3
C11 C12 H12 119.3
C1 C6 C5 120.5(3)
C1 C6 H6 119.7
C5 C6 H6 119.7
C15 C14 C13 120.1(3)
C15 C14 H14 120.0
C13 C14 H14 120.0
C20 C21 C22 113.8(3)
C20 C21 C28 108.4(3)
C22 C21 C28 113.3(3)
C20 C21 H21 106.9
C22 C21 H21 106.9
C28 C21 H21 106.9
C16 C15 C14 122.5(3)
C16 C15 H15 118.8
C14 C15 H15 118.8
O3 C20 C21 109.9(3)
O3 C20 H20B 109.7
C21 C20 H20B 109.7
O3 C20 H20A 109.7
C21 C20 H20A 109.7
H20B C20 H20A 108.2
C18 C17 C16 121.6(4)
C18 C17 H17 119.2
C16 C17 H17 119.2
C25 C24 C23 112.6(4)
C25 C24 H24A 109.1
C23 C24 H24A 109.1
C25 C24 H24B 109.1
C23 C24 H24B 109.1
H24A C24 H24B 107.8
C21 C28 H28A 109.5
C21 C28 H28B 109.5
H28A C28 H28B 109.5
C21 C28 H28C 109.5
H28A C28 H28C 109.5
H28B C28 H28C 109.5
C6 C5 C4 121.9(3)
C6 C5 H5 119.0
C4 C5 H5 119.0
C10 C11 C12 120.9(4)
C10 C11 H11 119.5
C12 C11 H11 119.5
C25 C26 C27 112.7(4)
C25 C26 H26B 109.1
C27 C26 H26B 109.1
C25 C26 H26A 109.1
C27 C26 H26A 109.1
H26B C26 H26A 107.8
C10 C9 C8 121.4(4)
C10 C9 H9 119.3
C8 C9 H9 119.3
C7 C8 C9 121.3(4)
C7 C8 H8 119.3
C9 C8 H8 119.3
C3 C2 C1 120.1(3)
C3 C2 H2 120.0
C1 C2 H2 120.0
C26 C27 C22 111.6(4)
C26 C27 H27B 109.3
C22 C27 H27B 109.3
C26 C27 H27A 109.3
C22 C27 H27A 109.3
H27B C27 H27A 108.0
C22 C23 C24 112.2(4)
C22 C23 H23B 109.2
C24 C23 H23B 109.2
C22 C23 H23A 109.2
C24 C23 H23A 109.2
H23B C23 H23A 107.9
C17 C18 C13 120.5(3)
C17 C18 H18 119.8
C13 C18 H18 119.8
C26 C25 C24 110.5(4)
C26 C25 H25A 109.6
C24 C25 H25A 109.6
C26 C25 H25B 109.6
C24 C25 H25B 109.6
H25A C25 H25B 108.1
C9 C10 C11 118.8(3)
C9 C10 H10 120.6
C11 C10 H10 120.6

loop_
_geom_bond_atom_site_label_1
_geom_bond_atom_site_label_2
_geom_bond_distance
S1 O2 1.424(3)
S1 O1 1.433(3)
S1 N1 1.622(3)
S1 C1 1.764(3)
N1 C13 1.416(4)
N1 H1 0.8600
O3 C19 1.434(4)
O3 C20 1.434(4)
C4 C3 1.391(4)
C4 C5 1.393(4)
C4 C7 1.485(4)
C22 C23 1.504(5)
C22 C27 1.515(5)
C22 C21 1.530(5)
C22 H22 0.9800
C1 C6 1.355(4)
C1 C2 1.382(5)
C19 C16 1.501(5)
C19 H19B 0.9700
C19 H19A 0.9700
C13 C18 1.382(5)
C13 C14 1.386(5)
C7 C12 1.383(4)
C7 C8 1.384(5)
C3 C2 1.367(5)
C3 H3 0.9300
C16 C15 1.366(5)
C16 C17 1.390(5)
C12 C11 1.386(5)
C12 H12 0.9300
C6 C5 1.374(5)
C6 H6 0.9300
C14 C15 1.379(5)
C14 H14 0.9300
C21 C20 1.518(5)
C21 C28 1.531(5)
C21 H21 0.9800
C15 H15 0.9300
C20 H20B 0.9700
C20 H20A 0.9700
C17 C18 1.379(5)
C17 H17 0.9300
C24 C25 1.504(6)
C24 C23 1.527(6)
C24 H24A 0.9700
C24 H24B 0.9700
C28 H28A 0.9600
C28 H28B 0.9600
C28 H28C 0.9600
C5 H5 0.9300
C11 C10 1.360(6)
C11 H11 0.9300
C26 C25 1.501(6)
C26 C27 1.513(7)
C26 H26B 0.9700
C26 H26A 0.9700
C9 C10 1.339(6)
C9 C8 1.387(5)
C9 H9 0.9300
C8 H8 0.9300
C2 H2 0.9300
C27 H27B 0.9700
C27 H27A 0.9700
C23 H23B 0.9700
C23 H23A 0.9700
C18 H18 0.9300
C25 H25A 0.9700
C25 H25B 0.9700
C10 H10 0.9300

loop_
_geom_hbond_atom_site_label_D
_geom_hbond_atom_site_label_H
_geom_hbond_atom_site_label_A
_geom_hbond_distance_DH
_geom_hbond_distance_HA
_geom_hbond_distance_DA
_geom_hbond_angle_DHA
_geom_hbond_site_symmetry_A
N1 H1 O3 0.86 2.12 2.972(4) 171.6 1_565

loop_
_geom_torsion_atom_site_label_1
_geom_torsion_atom_site_label_2
_geom_torsion_atom_site_label_3
_geom_torsion_atom_site_label_4
_geom_torsion
O2 S1 N1 C13 -45.0(3)
O1 S1 N1 C13 -174.3(3)
C1 S1 N1 C13 71.8(3)
O2 S1 C1 C6 177.8(3)
O1 S1 C1 C6 -52.3(3)
N1 S1 C1 C6 59.1(4)
O2 S1 C1 C2 -6.8(3)
O1 S1 C1 C2 123.1(3)
N1 S1 C1 C2 -125.5(3)
C20 O3 C19 C16 62.3(5)
S1 N1 C13 C18 26.5(5)
S1 N1 C13 C14 -156.4(2)
C3 C4 C7 C12 177.5(4)
C5 C4 C7 C12 -3.4(5)
C3 C4 C7 C8 -2.0(5)
C5 C4 C7 C8 177.1(4)
C5 C4 C3 C2 0.1(6)
C7 C4 C3 C2 179.2(4)
O3 C19 C16 C15 -134.9(4)
O3 C19 C16 C17 45.6(5)
C8 C7 C12 C11 -0.9(6)
C4 C7 C12 C11 179.6(4)
C2 C1 C6 C5 0.1(6)
S1 C1 C6 C5 175.5(3)
C18 C13 C14 C15 2.9(5)
N1 C13 C14 C15 -174.4(3)
C23 C22 C21 C20 161.9(3)
C27 C22 C21 C20 -71.0(4)
C23 C22 C21 C28 -73.6(4)
C27 C22 C21 C28 53.5(4)
C17 C16 C15 C14 0.7(5)
C19 C16 C15 C14 -178.8(4)
C13 C14 C15 C16 -2.7(5)
C19 O3 C20 C21 -172.9(3)
C22 C21 C20 O3 -66.5(4)
C28 C21 C20 O3 166.3(3)
C15 C16 C17 C18 1.0(5)
C19 C16 C17 C18 -179.5(3)
C1 C6 C5 C4 0.9(7)
C3 C4 C5 C6 -1.0(6)
C7 C4 C5 C6 179.9(4)
C7 C12 C11 C10 0.7(7)
C12 C7 C8 C9 0.1(6)
C4 C7 C8 C9 179.6(4)
C10 C9 C8 C7 1.0(7)
C4 C3 C2 C1 0.9(6)
C6 C1 C2 C3 -1.0(6)
S1 C1 C2 C3 -176.5(3)
C25 C26 C27 C22 55.8(6)
C23 C22 C27 C26 -54.4(5)
C21 C22 C27 C26 178.0(4)
C27 C22 C23 C24 53.4(5)
C21 C22 C23 C24 -177.3(4)
C25 C24 C23 C22 -53.7(6)
C16 C17 C18 C13 -0.7(6)
C14 C13 C18 C17 -1.3(5)
N1 C13 C18 C17 175.9(3)
C27 C26 C25 C24 -54.3(7)
C23 C24 C25 C26 52.9(6)
C8 C9 C10 C11 -1.3(7)
C12 C11 C10 C9 0.4(7)
